data_8102534
loop_
_publ_author_name
'Hao Hu'
'Shoukai Kang'
'Shaosong Qian'

_publ_section_title
;
 Crystal structure of (E)-ethyl
 3-(dichloro(2-((1,5-dimethyl-3-oxo-2-phenyl-2,3-dihydro-1H-pyrazol-4-ylimino)methyl)phenoxy)stannyl)propanoate,
 SnCl2(C5H9O2)(C18H16N3O2)
;
_journal_issue 4
_journal_name_full 'Zeitschrift f\"ur Kristallographie - New Crystal Structures'
_journal_page_first 621
_journal_volume 224
_journal_year 2009
_chemical_formula_sum 'C23 H25 Cl2 N3 O4 Sn'
_chemical_formula_weight 597.05
_chemical_name_systematic
; 
(E)-ethyl 3-(dichloro(2-((1,5-dimethyl-3-oxo-2-phenyl-2,3-dihydro-1H-pyrazol-4-ylimino)methyl)phenoxy)stannyl)propanoate
C~23~H~25~Cl~2~N~3O~4~Sn~1

;
_space_group_IT_number 2
_symmetry_cell_setting triclinic
_symmetry_space_group_name_Hall '-P 1'
_symmetry_space_group_name_H-M 'P -1'
_atom_sites_solution_hydrogens geom
_atom_sites_solution_primary direct
_atom_sites_solution_secondary difmap
_audit_creation_method SHELXL-97
_cell_angle_alpha 109.698(4)
_cell_angle_beta 97.556(5)
_cell_angle_gamma 109.116(4)
_cell_formula_units_Z 2
_cell_length_a 10.371(3)
_cell_length_b 10.721(3)
_cell_length_c 12.615(4)
_cell_measurement_reflns_used 2102
_cell_measurement_temperature 293(2)
_cell_measurement_theta_max 13
_cell_measurement_theta_min 10
_cell_volume 1200.7(6)
_computing_cell_refinement SMART
_computing_data_collection 'SMART (Siemens, 1996)'
_computing_data_reduction 'SAINT (Siemens, 1996)'
_computing_molecular_graphics 'SHELXTL (Sheldrick, 1997)'
_computing_publication_material SHELXTL
_computing_structure_refinement 'SHELXL-97 (Sheldrick, 1997)'
_computing_structure_solution 'SHELXS-97 (Sheldrick, 1997)'
_diffrn_ambient_temperature 293(2)
_diffrn_measured_fraction_theta_full 0.940
_diffrn_measured_fraction_theta_max 0.990
_diffrn_measurement_device_type 'Nonius CAD4'
_diffrn_measurement_method \w/2\q
_diffrn_radiation_monochromator graphite
_diffrn_radiation_source 'fine-focus sealed tube'
_diffrn_radiation_type MoK\a
_diffrn_radiation_wavelength 0.71073
_diffrn_reflns_av_R_equivalents 0.0196
_diffrn_reflns_av_sigmaI/netI 0.0516
_diffrn_reflns_limit_h_max 13
_diffrn_reflns_limit_h_min -6
_diffrn_reflns_limit_k_max 13
_diffrn_reflns_limit_k_min -13
_diffrn_reflns_limit_l_max 16
_diffrn_reflns_limit_l_min -15
_diffrn_reflns_number 7119
_diffrn_reflns_theta_full 27.55
_diffrn_reflns_theta_max 27.55
_diffrn_reflns_theta_min 1.78
_diffrn_standards_decay_% 0
_diffrn_standards_interval_count 200
_diffrn_standards_interval_time 120
_diffrn_standards_number 3
_exptl_absorpt_coefficient_mu 1.322
_exptl_absorpt_correction_T_max 0.9369
_exptl_absorpt_correction_T_min 0.8792
_exptl_absorpt_correction_type psi-scan
_exptl_absorpt_process_details 'SADABS (Sheldrick, 1996)'
_exptl_crystal_colour yellow
_exptl_crystal_density_diffrn 1.651
_exptl_crystal_density_method 'not measured'
_exptl_crystal_description prism
_exptl_crystal_F_000 600
_exptl_crystal_size_max 0.10
_exptl_crystal_size_mid 0.05
_exptl_crystal_size_min 0.05
_refine_diff_density_max 1.010
_refine_diff_density_min -0.548
_refine_diff_density_rms 0.104
_refine_ls_extinction_method none
_refine_ls_goodness_of_fit_ref 1.018
_refine_ls_hydrogen_treatment constr
_refine_ls_matrix_type full
_refine_ls_number_parameters 298
_refine_ls_number_reflns 5211
_refine_ls_number_restraints 0
_refine_ls_restrained_S_all 1.018
_refine_ls_R_factor_all 0.0713
_refine_ls_R_factor_gt 0.0498
_refine_ls_shift/su_max 0.000
_refine_ls_shift/su_mean 0.000
_refine_ls_structure_factor_coef Fsqd
_refine_ls_weighting_details 'calc w=1/[\s^2^(Fo^2^)+(0.1P)^2^] where P=(Fo^2^+2Fc^2^)/3'
_refine_ls_weighting_scheme calc
_refine_ls_wR_factor_gt 0.1195
_refine_ls_wR_factor_ref 0.1340
_reflns_number_gt 3973
_reflns_number_total 5211
_reflns_threshold_expression I>2\s(I)
_cod_data_source_file 1267-2745.cff
_cod_data_source_block r71015f
_cod_original_sg_symbol_H-M P-1
_cod_database_code 8102534

loop_
_symmetry_equiv_pos_as_xyz
'x, y, z'
'-x, -y, -z'

loop_
_atom_site_label
_atom_site_type_symbol
_atom_site_fract_x
_atom_site_fract_y
_atom_site_fract_z
_atom_site_U_iso_or_equiv
_atom_site_adp_type
_atom_site_occupancy
_atom_site_symmetry_multiplicity
_atom_site_Wyckoff_symbol
_atom_site_calc_flag
_atom_site_refinement_flags
_atom_site_disorder_assembly
_atom_site_disorder_group
Sn1 Sn 0.22725(4) 0.07111(4) 0.33640(3) 0.04229(14) Uani 1 2 i d . . .
Cl1 Cl 0.21859(18) 0.25437(16) 0.25612(14) 0.0618(4) Uani 1 2 i d . . .
Cl3 Cl 0.28417(18) -0.06819(18) 0.43891(17) 0.0695(4) Uani 1 2 i d . . .
O2 O 0.3717(4) 0.0227(4) 0.2350(3) 0.0500(9) Uani 1 2 i d . . .
O4 O 0.1468(4) 0.1614(4) 0.4662(3) 0.0559(10) Uani 1 2 i d . . .
O6 O 0.1650(7) -0.2450(7) -0.0484(5) 0.110(2) Uani 1 2 i d . . .
O7 O 0.1368(6) -0.2948(6) 0.1061(5) 0.0860(15) Uani 1 2 i d . . .
N1 N 0.4367(4) 0.2481(4) 0.4501(4) 0.0378(9) Uani 1 2 i d . . .
N3 N 0.6145(4) 0.0966(4) 0.2593(4) 0.0471(11) Uani 1 2 i d . . .
N4 N 0.7326(4) 0.2061(4) 0.3474(4) 0.0405(10) Uani 1 2 i d . . .
C1 C 0.6313(9) -0.2593(8) 0.1432(8) 0.086(2) Uani 1 2 i d . . .
H1 H 0.6333 -0.3310 0.1684 0.103 Uiso 1 2 i calc R . .
C3 C 0.6249(8) -0.1349(7) 0.2183(6) 0.0655(17) Uani 1 2 i d . . .
H3 H 0.6218 -0.1223 0.2944 0.079 Uiso 1 2 i calc R . .
C7 C 0.6301(7) -0.0452(7) 0.0700(5) 0.0612(16) Uani 1 2 i d . . .
H7 H 0.6309 0.0277 0.0456 0.073 Uiso 1 2 i calc R . .
C8 C 0.1599(7) 0.4462(7) 0.7248(5) 0.0584(16) Uani 1 2 i d . . .
H8 H 0.0968 0.4677 0.7665 0.070 Uiso 1 2 i calc R . .
C13 C 0.3009(7) 0.5425(6) 0.7624(5) 0.0555(15) Uani 1 2 i d . . .
H13 H 0.3321 0.6290 0.8280 0.067 Uiso 1 2 i calc R . .
C14 C 0.1131(6) 0.3211(7) 0.6279(5) 0.0529(14) Uani 1 2 i d . . .
H14 H 0.0184 0.2578 0.6052 0.063 Uiso 1 2 i calc R . .
C16 C 0.3936(6) 0.5081(6) 0.7015(5) 0.0496(13) Uani 1 2 i d . . .
H16 H 0.4887 0.5709 0.7279 0.060 Uiso 1 2 i calc R . .
C18 C 0.7967(6) 0.4161(6) 0.5338(5) 0.0506(13) Uani 1 2 i d . . .
H18A H 0.8909 0.4270 0.5282 0.076 Uiso 1 2 i calc R . .
H18B H 0.7849 0.4047 0.6046 0.076 Uiso 1 2 i calc R . .
H18C H 0.7822 0.5003 0.5345 0.076 Uiso 1 2 i calc R . .
C19 C 0.4565(5) 0.3576(5) 0.5451(5) 0.0415(11) Uani 1 2 i d . . .
H19 H 0.5484 0.4275 0.5809 0.050 Uiso 1 2 i calc R . .
C22 C 0.3477(6) 0.3794(5) 0.5996(5) 0.0419(12) Uani 1 2 i d . . .
C25 C 0.5447(5) 0.2262(5) 0.3998(4) 0.0368(11) Uani 1 2 i d . . .
C26 C 0.6230(5) -0.0312(5) 0.1805(4) 0.0400(11) Uani 1 2 i d . . .
C27 C 0.0362(6) -0.0863(7) 0.2042(6) 0.0605(16) Uani 1 2 i d . . .
H27A H 0.0062 -0.1724 0.2200 0.073 Uiso 1 2 i calc R . .
H27B H -0.0370 -0.0487 0.2114 0.073 Uiso 1 2 i calc R . .
C31 C 0.6918(5) 0.2867(5) 0.4317(4) 0.0383(11) Uani 1 2 i d . . .
C35 C 0.4972(5) 0.1073(5) 0.2921(5) 0.0397(11) Uani 1 2 i d . . .
C37 C 0.2038(6) 0.2842(6) 0.5605(5) 0.0446(12) Uani 1 2 i d . . .
C42 C 0.2435(14) -0.4219(13) 0.1758(9) 0.137(5) Uani 1 2 i d . . .
H42A H 0.2967 -0.4814 0.1626 0.206 Uiso 1 2 i calc R . .
H42B H 0.1537 -0.4738 0.1848 0.206 Uiso 1 2 i calc R . .
H42C H 0.2954 -0.3354 0.2455 0.206 Uiso 1 2 i calc R . .
C46 C 0.0450(7) -0.1301(8) 0.0785(6) 0.0725(19) Uani 1 2 i d . . .
H46A H -0.0511 -0.1780 0.0279 0.087 Uiso 1 2 i calc R . .
H46B H 0.0902 -0.0424 0.0673 0.087 Uiso 1 2 i calc R . .
C47 C 0.1222(8) -0.2270(8) 0.0363(7) 0.076(2) Uani 1 2 i d . . .
C55 C 0.8734(6) 0.2281(7) 0.3311(6) 0.0611(17) Uani 1 2 i d . . .
H55A H 0.8668 0.1500 0.2619 0.092 Uiso 1 2 i calc R . .
H55B H 0.9330 0.2310 0.3977 0.092 Uiso 1 2 i calc R . .
H55C H 0.9133 0.3177 0.3230 0.092 Uiso 1 2 i calc R . .
C60 C 0.2197(11) -0.3830(10) 0.0736(8) 0.105(3) Uani 1 2 i d . . .
H60A H 0.3089 -0.3281 0.0638 0.126 Uiso 1 2 i calc R . .
H60B H 0.1670 -0.4686 0.0019 0.126 Uiso 1 2 i calc R . .
C54 C 0.6349(8) -0.2757(9) 0.0334(8) 0.088(3) Uani 1 2 i d . . .
H54 H 0.6364 -0.3607 -0.0181 0.105 Uiso 1 2 i calc R . .
C2 C 0.6362(8) -0.1696(10) -0.0041(6) 0.084(2) Uani 1 2 i d . . .
H2 H 0.6412 -0.1817 -0.0798 0.101 Uiso 1 2 i calc R . .

loop_
_atom_site_aniso_label
_atom_site_aniso_U_11
_atom_site_aniso_U_22
_atom_site_aniso_U_33
_atom_site_aniso_U_23
_atom_site_aniso_U_13
_atom_site_aniso_U_12
Sn1 0.0361(2) 0.0373(2) 0.0553(3) 0.01708(16) 0.02029(16) 0.01548(15)
Cl1 0.0734(10) 0.0534(8) 0.0651(10) 0.0249(7) 0.0251(8) 0.0298(8)
Cl3 0.0681(10) 0.0572(9) 0.0870(12) 0.0399(9) 0.0133(9) 0.0217(8)
O2 0.037(2) 0.043(2) 0.059(2) 0.0047(17) 0.0178(17) 0.0162(17)
O4 0.040(2) 0.063(2) 0.057(2) 0.016(2) 0.0256(19) 0.0153(18)
O6 0.148(6) 0.115(5) 0.092(4) 0.041(4) 0.069(4) 0.067(4)
O7 0.109(4) 0.081(3) 0.085(4) 0.033(3) 0.036(3) 0.055(3)
N1 0.037(2) 0.036(2) 0.048(2) 0.0173(19) 0.0206(19) 0.0197(18)
N3 0.039(2) 0.039(2) 0.058(3) 0.009(2) 0.020(2) 0.0172(19)
N4 0.035(2) 0.037(2) 0.048(3) 0.0128(19) 0.0159(19) 0.0167(18)
C1 0.105(6) 0.055(4) 0.101(6) 0.024(4) 0.019(5) 0.048(4)
C3 0.091(5) 0.052(3) 0.061(4) 0.020(3) 0.024(4) 0.038(4)
C7 0.061(4) 0.070(4) 0.059(4) 0.027(3) 0.030(3) 0.028(3)
C8 0.069(4) 0.082(4) 0.060(4) 0.039(3) 0.042(3) 0.053(4)
C13 0.071(4) 0.053(3) 0.057(4) 0.021(3) 0.032(3) 0.036(3)
C14 0.049(3) 0.067(4) 0.061(4) 0.035(3) 0.032(3) 0.029(3)
C16 0.056(3) 0.047(3) 0.055(3) 0.024(3) 0.026(3) 0.026(3)
C18 0.038(3) 0.050(3) 0.055(3) 0.010(3) 0.012(2) 0.019(2)
C19 0.041(3) 0.039(3) 0.048(3) 0.018(2) 0.018(2) 0.017(2)
C22 0.050(3) 0.042(3) 0.048(3) 0.023(2) 0.025(2) 0.027(2)
C25 0.039(3) 0.033(2) 0.047(3) 0.017(2) 0.021(2) 0.020(2)
C26 0.031(2) 0.041(3) 0.044(3) 0.008(2) 0.017(2) 0.017(2)
C27 0.036(3) 0.063(4) 0.072(4) 0.021(3) 0.013(3) 0.016(3)
C31 0.040(3) 0.034(2) 0.047(3) 0.018(2) 0.017(2) 0.018(2)
C35 0.035(3) 0.034(2) 0.053(3) 0.015(2) 0.018(2) 0.017(2)
C37 0.051(3) 0.050(3) 0.049(3) 0.027(3) 0.028(3) 0.028(3)
C42 0.223(14) 0.165(11) 0.122(9) 0.088(8) 0.095(9) 0.146(11)
C46 0.063(4) 0.065(4) 0.071(5) 0.015(4) 0.005(3) 0.021(3)
C47 0.081(5) 0.063(4) 0.061(5) 0.013(4) 0.015(4) 0.015(4)
C55 0.039(3) 0.063(4) 0.071(4) 0.010(3) 0.022(3) 0.024(3)
C60 0.132(8) 0.109(7) 0.100(7) 0.037(6) 0.047(6) 0.080(7)
C54 0.076(5) 0.073(5) 0.090(6) -0.006(4) 0.017(4) 0.045(4)
C2 0.071(5) 0.108(6) 0.052(4) 0.004(4) 0.031(4) 0.034(5)

loop_
_atom_type_symbol
_atom_type_description
_atom_type_scat_dispersion_real
_atom_type_scat_dispersion_imag
_atom_type_scat_source
C C 0.0033 0.0016 'International Tables Vol C Tables 4.2.6.8 and 6.1.1.4'
H H 0.0000 0.0000 'International Tables Vol C Tables 4.2.6.8 and 6.1.1.4'
Cl Cl 0.1484 0.1585 'International Tables Vol C Tables 4.2.6.8 and 6.1.1.4'
N N 0.0061 0.0033 'International Tables Vol C Tables 4.2.6.8 and 6.1.1.4'
O O 0.0106 0.0060 'International Tables Vol C Tables 4.2.6.8 and 6.1.1.4'
Sn Sn -0.6537 1.4246 'International Tables Vol C Tables 4.2.6.8 and 6.1.1.4'

loop_
_geom_angle_atom_site_label_1
_geom_angle_atom_site_label_2
_geom_angle_atom_site_label_3
_geom_angle
_geom_angle_site_symmetry_1
_geom_angle_site_symmetry_3
_geom_angle_publ_flag
O4 Sn1 C27 100.9(2) . . ?
O4 Sn1 O2 163.02(14) . . ?
C27 Sn1 O2 96.06(19) . . ?
O4 Sn1 N1 85.24(15) . . ?
C27 Sn1 N1 170.1(2) . . ?
O2 Sn1 N1 77.87(14) . . ?
O4 Sn1 Cl3 89.97(13) . . ?
C27 Sn1 Cl3 102.01(19) . . ?
O2 Sn1 Cl3 87.12(12) . . ?
N1 Sn1 Cl3 85.67(11) . . ?
O4 Sn1 Cl1 89.59(13) . . ?
C27 Sn1 Cl1 89.77(19) . . ?
O2 Sn1 Cl1 89.83(11) . . ?
N1 Sn1 Cl1 82.42(11) . . ?
Cl3 Sn1 Cl1 168.08(6) . . ?
C35 O2 Sn1 109.9(3) . . ?
C37 O4 Sn1 131.8(3) . . ?
C47 O7 C60 113.8(6) . . ?
C19 N1 C25 124.6(4) . . ?
C19 N1 Sn1 126.1(3) . . ?
C25 N1 Sn1 109.3(3) . . ?
C35 N3 N4 107.5(4) . . ?
C35 N3 C26 126.4(4) . . ?
N4 N3 C26 121.3(4) . . ?
C31 N4 N3 110.1(4) . . ?
C31 N4 C55 130.0(4) . . ?
N3 N4 C55 119.4(4) . . ?
C54 C1 C3 119.3(7) . . ?
C54 C1 H1 120.4 . . ?
C3 C1 H1 120.4 . . ?
C26 C3 C1 119.6(7) . . ?
C26 C3 H3 120.2 . . ?
C1 C3 H3 120.2 . . ?
C26 C7 C2 118.3(7) . . ?
C26 C7 H7 120.8 . . ?
C2 C7 H7 120.8 . . ?
C14 C8 C13 120.8(5) . . ?
C14 C8 H8 119.6 . . ?
C13 C8 H8 119.6 . . ?
C16 C13 C8 119.0(5) . . ?
C16 C13 H13 120.5 . . ?
C8 C13 H13 120.5 . . ?
C8 C14 C37 121.9(5) . . ?
C8 C14 H14 119.0 . . ?
C37 C14 H14 119.0 . . ?
C13 C16 C22 121.5(5) . . ?
C13 C16 H16 119.3 . . ?
C22 C16 H16 119.3 . . ?
C31 C18 H18A 109.5 . . ?
C31 C18 H18B 109.5 . . ?
H18A C18 H18B 109.5 . . ?
C31 C18 H18C 109.5 . . ?
H18A C18 H18C 109.5 . . ?
H18B C18 H18C 109.5 . . ?
N1 C19 C22 125.2(5) . . ?
N1 C19 H19 117.4 . . ?
C22 C19 H19 117.4 . . ?
C37 C22 C16 119.0(5) . . ?
C37 C22 C19 125.7(5) . . ?
C16 C22 C19 115.3(5) . . ?
C31 C25 C35 108.5(4) . . ?
C31 C25 N1 136.8(5) . . ?
C35 C25 N1 114.6(4) . . ?
C3 C26 C7 121.6(5) . . ?
C3 C26 N3 118.8(5) . . ?
C7 C26 N3 119.6(5) . . ?
C46 C27 Sn1 116.3(4) . . ?
C46 C27 H27A 108.2 . . ?
Sn1 C27 H27A 108.2 . . ?
C46 C27 H27B 108.2 . . ?
Sn1 C27 H27B 108.2 . . ?
H27A C27 H27B 107.4 . . ?
N4 C31 C25 106.9(4) . . ?
N4 C31 C18 121.5(4) . . ?
C25 C31 C18 131.6(4) . . ?
O2 C35 N3 124.9(4) . . ?
O2 C35 C25 128.0(4) . . ?
N3 C35 C25 107.0(4) . . ?
O4 C37 C22 125.2(4) . . ?
O4 C37 C14 117.1(5) . . ?
C22 C37 C14 117.7(5) . . ?
C60 C42 H42A 109.5 . . ?
C60 C42 H42B 109.5 . . ?
H42A C42 H42B 109.5 . . ?
C60 C42 H42C 109.5 . . ?
H42A C42 H42C 109.5 . . ?
H42B C42 H42C 109.5 . . ?
C47 C46 C27 118.4(6) . . ?
C47 C46 H46A 107.7 . . ?
C27 C46 H46A 107.7 . . ?
C47 C46 H46B 107.7 . . ?
C27 C46 H46B 107.7 . . ?
H46A C46 H46B 107.1 . . ?
O6 C47 O7 122.4(8) . . ?
O6 C47 C46 126.0(8) . . ?
O7 C47 C46 111.6(6) . . ?
N4 C55 H55A 109.5 . . ?
N4 C55 H55B 109.5 . . ?
H55A C55 H55B 109.5 . . ?
N4 C55 H55C 109.5 . . ?
H55A C55 H55C 109.5 . . ?
H55B C55 H55C 109.5 . . ?
O7 C60 C42 102.9(7) . . ?
O7 C60 H60A 111.2 . . ?
C42 C60 H60A 111.2 . . ?
O7 C60 H60B 111.2 . . ?
C42 C60 H60B 111.2 . . ?
H60A C60 H60B 109.1 . . ?
C1 C54 C2 121.1(7) . . ?
C1 C54 H54 119.4 . . ?
C2 C54 H54 119.4 . . ?
C7 C2 C54 120.0(7) . . ?
C7 C2 H2 120.0 . . ?
C54 C2 H2 120.0 . . ?

loop_
_geom_bond_atom_site_label_1
_geom_bond_atom_site_label_2
_geom_bond_distance
_geom_bond_site_symmetry_2
_geom_bond_publ_flag
Sn1 O4 2.033(4) . ?
Sn1 C27 2.144(6) . ?
Sn1 O2 2.171(3) . ?
Sn1 N1 2.241(4) . ?
Sn1 Cl3 2.4350(17) . ?
Sn1 Cl1 2.5154(17) . ?
O2 C35 1.255(6) . ?
O4 C37 1.322(6) . ?
O6 C47 1.191(9) . ?
O7 C47 1.340(9) . ?
O7 C60 1.472(9) . ?
N1 C19 1.298(6) . ?
N1 C25 1.404(5) . ?
N3 C35 1.363(6) . ?
N3 N4 1.391(6) . ?
N3 C26 1.434(6) . ?
N4 C31 1.340(6) . ?
N4 C55 1.455(6) . ?
C1 C54 1.343(11) . ?
C1 C3 1.380(9) . ?
C1 H1 0.9300 . ?
C3 C26 1.353(8) . ?
C3 H3 0.9300 . ?
C7 C26 1.365(8) . ?
C7 C2 1.374(9) . ?
C7 H7 0.9300 . ?
C8 C14 1.357(8) . ?
C8 C13 1.388(9) . ?
C8 H8 0.9300 . ?
C13 C16 1.374(7) . ?
C13 H13 0.9300 . ?
C14 C37 1.411(7) . ?
C14 H14 0.9300 . ?
C16 C22 1.412(7) . ?
C16 H16 0.9300 . ?
C18 C31 1.485(7) . ?
C18 H18A 0.9600 . ?
C18 H18B 0.9600 . ?
C18 H18C 0.9600 . ?
C19 C22 1.438(6) . ?
C19 H19 0.9300 . ?
C22 C37 1.408(8) . ?
C25 C31 1.387(7) . ?
C25 C35 1.400(7) . ?
C27 C46 1.519(9) . ?
C27 H27A 0.9700 . ?
C27 H27B 0.9700 . ?
C42 C60 1.497(12) . ?
C42 H42A 0.9600 . ?
C42 H42B 0.9600 . ?
C42 H42C 0.9600 . ?
C46 C47 1.513(10) . ?
C46 H46A 0.9700 . ?
C46 H46B 0.9700 . ?
C55 H55A 0.9600 . ?
C55 H55B 0.9600 . ?
C55 H55C 0.9600 . ?
C60 H60A 0.9700 . ?
C60 H60B 0.9700 . ?
C54 C2 1.368(12) . ?
C54 H54 0.9300 . ?
C2 H2 0.9300 . ?
